data_2219690
loop_
_publ_author_name
'Fun, Hoong-Kun'
'Kargar, Hadi'
'Kia, Reza'

_publ_section_title
;
 <i>N</i>,<i>N</i>'-Bis(4-bromobenzylidene)butane-1,4-diamine
;
_journal_coeditor_code RZ2242
_journal_issue 10
_journal_name_full 'Acta Crystallographica Section E'
_journal_page_first o1894
_journal_paper_doi 10.1107/S1600536808028122
_journal_volume 64
_journal_year 2008
_chemical_formula_iupac 'C18 H18 Br2 N2'
_chemical_formula_moiety 'C18 H18 Br2 N2'
_chemical_formula_sum 'C18 H18 Br2 N2'
_chemical_formula_weight 422.16
_chemical_name_common
;
<i>N,N'</i>-Bis[4-bromobenzylidene]-butane-1,4-diamine
;
_chemical_name_systematic
;
<i>N</i>,<i>N</i>'-Bis(4-bromobenzylidene)butane-1,4-diamine
;
_space_group_IT_number 14
_symmetry_cell_setting monoclinic
_symmetry_space_group_name_Hall '-P 2ybc'
_symmetry_space_group_name_H-M 'P 1 21/c 1'
_atom_sites_solution_hydrogens geom
_atom_sites_solution_primary direct
_atom_sites_solution_secondary difmap
_audit_creation_method SHELXL97
_cell_angle_alpha 90.00
_cell_angle_beta 100.040(3)
_cell_angle_gamma 90.00
_cell_formula_units_Z 2
_cell_length_a 11.2612(5)
_cell_length_b 9.5213(4)
_cell_length_c 8.2645(4)
_cell_measurement_reflns_used 5047
_cell_measurement_temperature 100.00(10)
_cell_measurement_theta_max 32.96
_cell_measurement_theta_min 2.82
_cell_volume 872.56(7)
_computing_cell_refinement 'APEX2 (Bruker, 2005)'
_computing_data_collection 'APEX2 (Bruker, 2005)'
_computing_data_reduction 'SAINT (Bruker, 2005)'
_computing_molecular_graphics 'SHELXTL (Sheldrick, 2008)'
_computing_publication_material
;
SHELXTL (Sheldrick, 2008) and PLATON (Spek, 2003)
;
_computing_structure_refinement 'SHELXTL (Sheldrick, 2008)'
_computing_structure_solution 'SHELXTL (Sheldrick, 2008)'
_diffrn_ambient_temperature 100.00(10)
_diffrn_measured_fraction_theta_full 0.999
_diffrn_measured_fraction_theta_max 0.999
_diffrn_measurement_device_type
;
Bruker SMART APEXII CCD area-detector
;
_diffrn_measurement_method '\f and \w scans'
_diffrn_radiation_monochromator graphite
_diffrn_radiation_source 'fine-focus sealed tube'
_diffrn_radiation_type MoK\a
_diffrn_radiation_wavelength 0.71073
_diffrn_reflns_av_R_equivalents 0.0369
_diffrn_reflns_av_sigmaI/netI 0.0452
_diffrn_reflns_limit_h_max 18
_diffrn_reflns_limit_h_min -10
_diffrn_reflns_limit_k_max 15
_diffrn_reflns_limit_k_min -15
_diffrn_reflns_limit_l_max 13
_diffrn_reflns_limit_l_min -13
_diffrn_reflns_number 15460
_diffrn_reflns_theta_full 35.00
_diffrn_reflns_theta_max 35.00
_diffrn_reflns_theta_min 1.84
_diffrn_standards_number 0
_exptl_absorpt_coefficient_mu 4.643
_exptl_absorpt_correction_T_max 0.6879
_exptl_absorpt_correction_T_min 0.1923
_exptl_absorpt_correction_type multi-scan
_exptl_absorpt_process_details '(SADABS; Bruker, 2005)'
_exptl_crystal_colour colourless
_exptl_crystal_density_diffrn 1.607
_exptl_crystal_density_method 'not measured'
_exptl_crystal_description plate
_exptl_crystal_F_000 420
_exptl_crystal_size_max 0.52
_exptl_crystal_size_mid 0.23
_exptl_crystal_size_min 0.08
_refine_diff_density_max 0.680
_refine_diff_density_min -0.587
_refine_ls_extinction_method none
_refine_ls_goodness_of_fit_ref 1.022
_refine_ls_hydrogen_treatment refall
_refine_ls_matrix_type full
_refine_ls_number_parameters 136
_refine_ls_number_reflns 3843
_refine_ls_number_restraints 0
_refine_ls_restrained_S_all 1.022
_refine_ls_R_factor_all 0.0695
_refine_ls_R_factor_gt 0.0366
_refine_ls_shift/su_max 0.001
_refine_ls_shift/su_mean 0.000
_refine_ls_structure_factor_coef Fsqd
_refine_ls_weighting_details 'calc w = 1/[\s^2^(Fo^2^)+(0.0376P)^2^+0.4289P] where P=(Fo^2^+2Fc^2^)/3'
_refine_ls_weighting_scheme calc
_refine_ls_wR_factor_gt 0.0805
_refine_ls_wR_factor_ref 0.0917
_reflns_number_gt 2600
_reflns_number_total 3843
_reflns_threshold_expression I>2\s(I)
_cod_data_source_file rz2242.cif
_cod_data_source_block I
_cod_original_sg_symbol_H-M 'P 21/c'
_cod_database_code 2219690
_cod_database_fobs_code 2219690

loop_
_symmetry_equiv_pos_as_xyz
'x, y, z'
'-x, y+1/2, -z+1/2'
'-x, -y, -z'
'x, -y-1/2, z-1/2'

loop_
_atom_site_type_symbol
_atom_site_label
_atom_site_fract_x
_atom_site_fract_y
_atom_site_fract_z
_atom_site_U_iso_or_equiv
_atom_site_adp_type
_atom_site_calc_flag
_atom_site_occupancy
Br Br1 0.863352(18) 0.42295(2) 0.45375(3) 0.03180(8) Uani d 1
N N1 0.26074(15) 0.39137(18) 0.1162(2) 0.0234(3) Uani d 1
C C1 0.50731(18) 0.31392(19) 0.4478(2) 0.0208(4) Uani d 1
C C2 0.63137(18) 0.3255(2) 0.4915(3) 0.0240(4) Uani d 1
C C3 0.69332(18) 0.40815(19) 0.3962(2) 0.0222(4) Uani d 1
C C4 0.63436(18) 0.4810(2) 0.2596(2) 0.0216(4) Uani d 1
C C5 0.50998(17) 0.4680(2) 0.2182(2) 0.0200(3) Uani d 1
C C6 0.44549(16) 0.38295(19) 0.3101(2) 0.0184(3) Uani d 1
C C7 0.31505(17) 0.3638(2) 0.2606(2) 0.0204(3) Uani d 1
C C8 0.13050(18) 0.3707(2) 0.0806(3) 0.0261(4) Uani d 1
C C9 0.06720(18) 0.5093(2) 0.0273(3) 0.0245(4) Uani d 1
H H1 0.462(2) 0.260(3) 0.514(3) 0.028(6) Uiso d 1
H H2 0.679(2) 0.273(3) 0.586(3) 0.028(6) Uiso d 1
H H4 0.678(2) 0.540(3) 0.209(3) 0.032(7) Uiso d 1
H H5 0.470(2) 0.515(3) 0.130(3) 0.024(6) Uiso d 1
H H7 0.276(2) 0.330(2) 0.341(3) 0.018(5) Uiso d 1
H H8A 0.113(2) 0.300(3) -0.016(3) 0.023(6) Uiso d 1
H H8B 0.1034(19) 0.336(2) 0.172(3) 0.016(5) Uiso d 1
H H9A 0.111(3) 0.550(3) -0.053(4) 0.034(7) Uiso d 1
H H9B 0.092(3) 0.576(3) 0.111(3) 0.033(7) Uiso d 1

loop_
_atom_site_aniso_label
_atom_site_aniso_U_11
_atom_site_aniso_U_22
_atom_site_aniso_U_33
_atom_site_aniso_U_12
_atom_site_aniso_U_13
_atom_site_aniso_U_23
Br1 0.01994(10) 0.03249(12) 0.04155(14) -0.00088(8) 0.00144(8) -0.00353(9)
N1 0.0197(7) 0.0250(8) 0.0255(8) 0.0015(6) 0.0042(6) 0.0006(6)
C1 0.0261(9) 0.0185(8) 0.0185(8) -0.0004(7) 0.0055(7) 0.0000(7)
C2 0.0273(9) 0.0214(8) 0.0220(9) 0.0017(7) 0.0012(7) -0.0003(7)
C3 0.0221(8) 0.0208(8) 0.0237(9) 0.0000(7) 0.0041(7) -0.0045(7)
C4 0.0248(9) 0.0185(8) 0.0230(9) -0.0022(7) 0.0088(7) -0.0014(7)
C5 0.0239(9) 0.0175(7) 0.0194(9) 0.0003(7) 0.0060(7) 0.0009(7)
C6 0.0204(8) 0.0156(7) 0.0196(8) 0.0008(6) 0.0048(6) -0.0013(6)
C7 0.0213(8) 0.0190(8) 0.0224(9) -0.0001(7) 0.0080(7) 0.0014(7)
C8 0.0201(9) 0.0286(10) 0.0301(11) -0.0004(7) 0.0055(8) 0.0020(8)
C9 0.0200(8) 0.0248(9) 0.0285(10) -0.0005(7) 0.0034(7) 0.0018(8)

loop_
_atom_type_symbol
_atom_type_description
_atom_type_scat_dispersion_real
_atom_type_scat_dispersion_imag
_atom_type_scat_source
C C 0.0033 0.0016 'International Tables Vol C Tables 4.2.6.8 and 6.1.1.4'
H H 0.0000 0.0000 'International Tables Vol C Tables 4.2.6.8 and 6.1.1.4'
N N 0.0061 0.0033 'International Tables Vol C Tables 4.2.6.8 and 6.1.1.4'
Br Br -0.2901 2.4595 'International Tables Vol C Tables 4.2.6.8 and 6.1.1.4'

loop_
_geom_angle_atom_site_label_1
_geom_angle_atom_site_label_2
_geom_angle_atom_site_label_3
_geom_angle_site_symmetry_1
_geom_angle
C7 N1 C8 . 117.69(18)
C2 C1 C6 . 120.93(19)
C2 C1 H1 . 120.3(15)
C6 C1 H1 . 118.7(15)
C3 C2 C1 . 118.83(18)
C3 C2 H2 . 118.2(15)
C1 C2 H2 . 122.9(15)
C2 C3 C4 . 121.89(18)
C2 C3 Br1 . 119.12(14)
C4 C3 Br1 . 118.99(15)
C5 C4 C3 . 118.31(19)
C5 C4 H4 . 123.6(17)
C3 C4 H4 . 117.8(17)
C4 C5 C6 . 120.99(18)
C4 C5 H5 . 119.6(16)
C6 C5 H5 . 119.4(16)
C1 C6 C5 . 119.02(17)
C1 C6 C7 . 120.26(18)
C5 C6 C7 . 120.70(17)
N1 C7 C6 . 122.12(18)
N1 C7 H7 . 123.0(14)
C6 C7 H7 . 114.8(14)
N1 C8 C9 . 110.13(18)
N1 C8 H8A . 107.3(13)
C9 C8 H8A . 108.9(13)
N1 C8 H8B . 110.2(13)
C9 C8 H8B . 109.9(14)
H8A C8 H8B . 110.3(19)
C9 C9 C8 3_565 112.2(2)
C9 C9 H9A 3_565 116.2(16)
C8 C9 H9A . 106.1(16)
C9 C9 H9B 3_565 116.7(18)
C8 C9 H9B . 107.8(16)
H9A C9 H9B . 96(2)

loop_
_geom_bond_atom_site_label_1
_geom_bond_atom_site_label_2
_geom_bond_site_symmetry_2
_geom_bond_distance
Br1 C3 . 1.896(2)
N1 C7 . 1.270(2)
N1 C8 . 1.458(3)
C1 C2 . 1.385(3)
C1 C6 . 1.391(3)
C1 H1 . 0.95(3)
C2 C3 . 1.385(3)
C2 H2 . 1.00(3)
C3 C4 . 1.391(3)
C4 C5 . 1.388(3)
C4 H4 . 0.90(3)
C5 C6 . 1.398(3)
C5 H5 . 0.91(2)
C6 C7 . 1.466(3)
C7 H7 . 0.92(2)
C8 C9 . 1.527(3)
C8 H8A . 1.04(2)
C8 H8B . 0.93(2)
C9 C9 3_565 1.512(4)
C9 H9A . 0.97(3)
C9 H9B . 0.94(3)
